data_1001812
loop_
_publ_author_name
'Nguyen, N'
'Groult, D'
'Boullay, P'
'Michel, C'
'Raveau, B'

_publ_section_title
;
New mixed valent ferrites (Tl1.5 Hg0.5) Sr3-x Bax Fe2 O9-d (0<x<2) with
the Tl-2212-type structure
;
_journal_coden_ASTM JSSCBI
_journal_name_full 'Journal of Solid State Chemistry'
_journal_page_first 308
_journal_page_last 314
_journal_paper_doi 10.1006/jssc.1997.7464
_journal_volume 132
_journal_year 1997
_chemical_formula_analytical '(Tl1.5 Hg0.5) Sr2 Ba Fe2 O8.75'
_chemical_formula_structural '(Tl1.402 Hg0.467) Sr2 Ba Fe2 O8.75'
_chemical_formula_sum 'Ba Fe2 Hg0.467 O8.75 Sr2 Tl1.402'
_chemical_name_systematic
;
Thallium mercury strontium barium iron oxide (1.4/0.47/2/1/2/8.75)
;
_space_group_IT_number 139
_symmetry_cell_setting tetragonal
_symmetry_Int_Tables_number 139
_symmetry_space_group_name_Hall '-I 4 2'
_symmetry_space_group_name_H-M 'I 4/m m m'
_cell_angle_alpha 90
_cell_angle_beta 90
_cell_angle_gamma 90
_cell_formula_units_Z 2
_cell_length_a 3.8445(1)
_cell_length_b 3.8445(1)
_cell_length_c 30.09799(100)
_cell_volume 444.9
_refine_ls_R_factor_all 0.073
_cod_original_formula_sum 'Ba Fe2 Hg.467 O8.75 Sr2 Tl1.402'
_cod_database_code 1001812

loop_
_symmetry_equiv_pos_as_xyz
x,y,z
-x,-y,z
-x,y,z
x,-y,z
-y,x,z
y,-x,z
y,x,z
-y,-x,z
-x,-y,-z
x,y,-z
x,-y,-z
-x,y,-z
y,-x,-z
-y,x,-z
-y,-x,-z
y,x,-z
1/2+x,1/2+y,1/2+z
1/2-x,1/2-y,1/2+z
1/2-x,1/2+y,1/2+z
1/2+x,1/2-y,1/2+z
1/2-y,1/2+x,1/2+z
1/2+y,1/2-x,1/2+z
1/2+y,1/2+x,1/2+z
1/2-y,1/2-x,1/2+z
1/2-x,1/2-y,1/2-z
1/2+x,1/2+y,1/2-z
1/2+x,1/2-y,1/2-z
1/2-x,1/2+y,1/2-z
1/2+y,1/2-x,1/2-z
1/2-y,1/2+x,1/2-z
1/2-y,1/2-x,1/2-z
1/2+y,1/2+x,1/2-z

loop_
_atom_site_label
_atom_site_type_symbol
_atom_site_symmetry_multiplicity
_atom_site_Wyckoff_symbol
_atom_site_fract_x
_atom_site_fract_y
_atom_site_fract_z
_atom_site_occupancy
_atom_site_attached_hydrogens
_atom_site_calc_flag
Tl1 Tl3+ 4 e 0. 0. 0.2862(1) 0.701(11) 0 d
Hg1 Hg2+ 4 e 0. 0. 0.2862(1) 0.234(4) 0 d
Ba1 Ba2+ 4 e 0. 0. 0.1300(2) 0.30(1) 0 d
Sr1 Sr2+ 4 e 0. 0. 0.1300(2) 0.70(1) 0 d
Ba2 Ba2+ 2 a 0. 0. 0. 0.40(2) 0 d
Sr2 Sr2+ 2 a 0. 0. 0. 0.60(2) 0 d
Fe1 Fe3+ 4 e 0. 0. 0.4360(3) 1. 0 d
O1 O2- 2 b 0. 0. 0.5 1. 0 d
O2 O2- 4 e 0. 0. 0.354(1) 1. 0 d
O3 O2- 16 n 0.11(2) 0. 0.221(2) 0.219(13) 0 d
O4 O2- 8 g 0. 0.5 0.4277(7) 1. 0 d

loop_
_atom_type_symbol
_atom_type_oxidation_number
Tl3+ 3.000
Hg2+ 2.000
Ba2+ 2.000
Sr2+ 2.000
Fe3+ 3.180
O2- -2.000
